data_2101791
loop_
_publ_author_name
'Marsh, R. E.'

_publ_section_title
;
 The perils of <i>Cc</i> revisited
;
_journal_issue 2
_journal_name_full 'Acta Crystallographica Section B'
_journal_page_first 317
_journal_page_last 322
_journal_paper_doi 10.1107/S010876819601381X
_journal_volume 53
_journal_year 1997
_chemical_formula_moiety 'C27 H22 N2'
_chemical_formula_sum 'C27 H22 N2'
_space_group_IT_number 43
_symmetry_cell_setting orthorhombic
_symmetry_space_group_name_Hall 'F 2 -2d'
_symmetry_space_group_name_H-M 'F d d 2'
_audit_creation_method CSD-QUEST3D-V5
_cell_angle_alpha 90
_cell_angle_beta 90
_cell_angle_gamma 90
_cell_formula_units_Z 8
_cell_length_a 56.474(8)
_cell_length_b 11.457
_cell_length_c 6.185
_cell_volume 4001.8(6)
_cod_data_source_file an0533.cif
_cod_data_source_block CSD_CIF_MIF_SIRWIZ01
_cod_depositor_comments
;

  Added moiety chemical formula from Marsh (1997) paper. The summary
  chemical formula is calculated from moiety formula using 'AdHocParser'
  (svn://www.crystallography.net/cod-tools/trunk/Formulae/AdHocParser.yp,
  revision 1441.)

  Removing 14 atoms which were symmetric equivalents of the atoms from
  the asymmetric unit.

  Andrius Merkys
  2013-11-06
;
_cod_database_code 2101791

loop_
_symmetry_equiv_pos_as_xyz
x,y,z
-x,-y,z
1/4-x,1/4+y,1/4+z
3/4+x,3/4-y,1/4+z
x,1/2+y,1/2+z
-x,1/2-y,1/2+z
1/4-x,3/4+y,3/4+z
3/4+x,1/4-y,3/4+z
1/2+x,y,1/2+z
1/2-x,-y,1/2+z
3/4-x,1/4+y,3/4+z
1/4+x,3/4-y,3/4+z
1/2+x,1/2+y,z
1/2-x,1/2-y,z
3/4-x,3/4+y,1/4+z
1/4+x,1/4-y,1/4+z

loop_
_atom_site_label
_atom_site_fract_x
_atom_site_fract_y
_atom_site_fract_z
_atom_site_type_symbol
C1 .0091 .1570 -.2195 C
C2 .0268 .0752 -.1144 C
C3 .0431 .1172 .0362 C
C4 .0584 .0442 .1458 C
C5 .0570 -.0770 .1026 C
C6 .0416 -.1183 -.0465 C
C7 .0262 -.0446 -.1598 C
C8 .0757 .0903 .3092 C
C9 .0892 .1898 .2584 C
C10 .1053 .2312 .4140 C
C11 .1070 .1781 .6028 C
C12 .0944 .0803 .6592 C
C13 .0781 .0362 .5060 C
N1 -.0108 .0920 -.3186 N
C14 .0 .0 -.4512 C

loop_
_atom_type_symbol
C
N
